data_4314252
loop_
_publ_author_name
'Niels H. Andersen'
'Anders D\/ossing'
'Anne M\/olgaard'

_publ_section_title
;
 Synthesis, Crystal Structure, and Magnetic Properties of
 \m-Hydroxo-bis[pentakis(acetonitrile)chromium(III)] Tetrafluoroborate: An
 Acetonitrile Analogue to "Acid Rhodo"
;
_journal_name_full 'Inorganic Chemistry'
_journal_page_first 6050
_journal_page_last 6055
_journal_paper_doi 10.1021/ic034428l
_journal_volume 42
_journal_year 2003
_chemical_formula_moiety '[(C H3 C N)5 Cr (OH) Cr (N C C H3)5], (B F4)5'
_chemical_formula_sum 'C20 H31 B5 Cr2 F20 N10 O'
_chemical_formula_weight 965.60
_chemical_name_systematic
; 
 ? 
;
_space_group_IT_number 15
_symmetry_cell_setting monoclinic
_symmetry_space_group_name_Hall '-C 2yc'
_symmetry_space_group_name_H-M 'C 1 2/c 1'
_atom_sites_solution_hydrogens geom
_atom_sites_solution_primary direct
_atom_sites_solution_secondary difmap
_audit_creation_method SHELXL-97
_cell_angle_alpha 90.000(6)
_cell_angle_beta 97.201(4)
_cell_angle_gamma 90.000(3)
_cell_formula_units_Z 4
_cell_length_a 13.9060(3)
_cell_length_b 15.4350(6)
_cell_length_c 19.0080(17)
_cell_measurement_reflns_used 118
_cell_measurement_temperature 122(1)
_cell_measurement_theta_max 21.6
_cell_measurement_theta_min 4.0
_cell_volume 4047.7(4)
_computing_cell_refinement 'Dirax (Duisenberg, 1992)'
_computing_data_collection 'Collect (Nonius, 1999)'
_computing_data_reduction 'EvalCCD (Duisenberg, 1998)'
_computing_molecular_graphics 'ORTEPII (Johnson, 1976)'
_computing_structure_refinement 'SHELXL-97 (Sheldrick, 1997)'
_computing_structure_solution 'SHELXS-97 (Sheldrick, 1990)'
_diffrn_ambient_temperature 122(1)
_diffrn_measured_fraction_theta_full 0.999
_diffrn_measured_fraction_theta_max 0.999
_diffrn_measurement_device_type 'Nonius Kappa-CCD'
_diffrn_measurement_method '\w and \f scans'
_diffrn_radiation_monochromator graphite
_diffrn_radiation_source 'fine-focus sealed tube'
_diffrn_radiation_type MoK\a
_diffrn_radiation_wavelength 0.71073
_diffrn_reflns_av_R_equivalents 0.0725
_diffrn_reflns_av_sigmaI/netI 0.0221
_diffrn_reflns_limit_h_max 19
_diffrn_reflns_limit_h_min -19
_diffrn_reflns_limit_k_max 21
_diffrn_reflns_limit_k_min -21
_diffrn_reflns_limit_l_max 26
_diffrn_reflns_limit_l_min -26
_diffrn_reflns_number 63447
_diffrn_reflns_theta_full 30.00
_diffrn_reflns_theta_max 30.00
_diffrn_reflns_theta_min 2.64
_exptl_absorpt_coefficient_mu 0.662
_exptl_absorpt_correction_type none
_exptl_crystal_colour red
_exptl_crystal_density_diffrn 1.585
_exptl_crystal_density_method 'not measured'
_exptl_crystal_description block
_exptl_crystal_F_000 1928
_exptl_crystal_size_max 0.31
_exptl_crystal_size_mid 0.31
_exptl_crystal_size_min 0.25
_refine_diff_density_max 0.943
_refine_diff_density_min -0.618
_refine_diff_density_rms 0.098
_refine_ls_extinction_method none
_refine_ls_goodness_of_fit_ref 1.159
_refine_ls_hydrogen_treatment mixed
_refine_ls_matrix_type full
_refine_ls_number_parameters 325
_refine_ls_number_reflns 5912
_refine_ls_number_restraints 0
_refine_ls_restrained_S_all 1.159
_refine_ls_R_factor_all 0.0762
_refine_ls_R_factor_gt 0.0712
_refine_ls_shift/su_max 0.000
_refine_ls_shift/su_mean 0.000
_refine_ls_structure_factor_coef Fsqd
_refine_ls_weighting_details 'calc w=1/[\s^2^(Fo^2^)+(0.0904P)^2^+12.4685P] where P=(Fo^2^+2Fc^2^)/3'
_refine_ls_weighting_scheme calc
_refine_ls_wR_factor_gt 0.1999
_refine_ls_wR_factor_ref 0.2042
_reflns_number_gt 5383
_reflns_number_total 5912
_reflns_threshold_expression >2sigma(I)
_cod_data_source_file ic034428lsi20030422_075648.cif
_cod_data_source_block test3
_cod_original_sg_symbol_H-M 'C 2/c'
_cod_database_code 4314252

loop_
_symmetry_equiv_pos_as_xyz
'x, y, z'
'-x, y, -z+1/2'
'x+1/2, y+1/2, z'
'-x+1/2, y+1/2, -z+1/2'
'-x, -y, -z'
'x, -y, z-1/2'
'-x+1/2, -y+1/2, -z'
'x+1/2, -y+1/2, z-1/2'

loop_
_atom_site_label
_atom_site_type_symbol
_atom_site_fract_x
_atom_site_fract_y
_atom_site_fract_z
_atom_site_U_iso_or_equiv
_atom_site_adp_type
_atom_site_occupancy
_atom_site_symmetry_multiplicity
_atom_site_calc_flag
_atom_site_refinement_flags
_atom_site_disorder_assembly
_atom_site_disorder_group
Cr Cr 0.10719(3) 0.13150(3) 0.19938(2) 0.02766(15) Uani 1 1 d . . .
N1 N 0.21863(18) 0.12044(16) 0.14273(13) 0.0329(5) Uani 1 1 d . . .
N2 N 0.2007(3) 0.13870(17) 0.28890(14) 0.0448(7) Uani 1 1 d . . .
N3 N 0.01699(18) 0.12124(15) 0.10949(15) 0.0348(5) Uani 1 1 d . . .
N4 N 0.11687(19) 0.26013(16) 0.18574(13) 0.0359(5) Uani 1 1 d . . .
N5 N 0.1069(2) 0.00317(17) 0.21153(15) 0.0413(6) Uani 1 1 d . . .
O O 0.0177(3) 0.1595(3) 0.2639(2) 0.0352(9) Uani 0.50 1 d P . .
H1 H 0.020(5) 0.091(4) 0.264(4) 0.030 Uiso 0.50 1 d P . .
C11 C 0.2784(2) 0.1208(2) 0.10811(17) 0.0383(6) Uani 1 1 d . . .
C12 C 0.3542(3) 0.1223(3) 0.0622(2) 0.0591(11) Uani 1 1 d . . .
H12A H 0.3728 0.0640 0.0526 0.089 Uiso 1 1 calc R . .
H12B H 0.4093 0.1532 0.0851 0.089 Uiso 1 1 calc R . .
H12C H 0.3307 0.1506 0.0184 0.089 Uiso 1 1 calc R . .
C21 C 0.2527(3) 0.1375(2) 0.33907(17) 0.0421(7) Uani 1 1 d . . .
C22 C 0.3203(3) 0.1358(3) 0.4033(2) 0.0516(9) Uani 1 1 d . . .
H22A H 0.3101 0.0842 0.4297 0.077 Uiso 1 1 calc R . .
H22B H 0.3103 0.1858 0.4315 0.077 Uiso 1 1 calc R . .
H22C H 0.3854 0.1362 0.3914 0.077 Uiso 1 1 calc R . .
C31 C -0.0327(2) 0.11715(19) 0.05801(18) 0.0369(6) Uani 1 1 d . . .
C32 C -0.0954(3) 0.1112(3) -0.0084(2) 0.0496(8) Uani 1 1 d . . .
H32A H -0.0593 0.1251 -0.0468 0.074 Uiso 1 1 calc R . .
H32B H -0.1482 0.1512 -0.0081 0.074 Uiso 1 1 calc R . .
H32C H -0.1204 0.0533 -0.0144 0.074 Uiso 1 1 calc R . .
C41 C 0.1169(2) 0.3328(2) 0.18250(17) 0.0376(6) Uani 1 1 d . . .
C42 C 0.1176(3) 0.4260(2) 0.1795(2) 0.0516(8) Uani 1 1 d . . .
H42A H 0.1104 0.4490 0.2255 0.077 Uiso 1 1 calc R . .
H42B H 0.0650 0.4456 0.1458 0.077 Uiso 1 1 calc R . .
H42C H 0.1779 0.4454 0.1654 0.077 Uiso 1 1 calc R . .
C51 C 0.1190(2) -0.0691(2) 0.21567(17) 0.0394(7) Uani 1 1 d . . .
C52 C 0.1361(3) -0.1617(2) 0.2194(2) 0.0470(8) Uani 1 1 d . . .
H52A H 0.1879 -0.1762 0.1925 0.071 Uiso 1 1 calc R . .
H52B H 0.0783 -0.1917 0.2002 0.071 Uiso 1 1 calc R . .
H52C H 0.1535 -0.1785 0.2680 0.071 Uiso 1 1 calc R . .
B1 B 0.1405(3) 0.3544(3) 0.3987(2) 0.0508(9) Uani 1 1 d . . .
F11A F 0.1869(7) 0.2867(7) 0.4366(5) 0.0629(17) Uani 0.652(16) 1 d P A 1
F12A F 0.0791(5) 0.4004(4) 0.4334(3) 0.0665(17) Uani 0.652(16) 1 d P A 1
F13A F 0.2136(3) 0.4080(4) 0.3812(4) 0.0746(19) Uani 0.652(16) 1 d P A 1
F14A F 0.0928(3) 0.3185(6) 0.3329(3) 0.0576(16) Uani 0.652(16) 1 d P A 1
F11B F 0.1075(12) 0.3595(9) 0.3363(6) 0.069(3) Uani 0.348(16) 1 d P A 2
F12B F 0.0597(11) 0.351(2) 0.4420(8) 0.111(7) Uani 0.348(16) 1 d P A 2
F13B F 0.1849(16) 0.4304(8) 0.4296(14) 0.142(11) Uani 0.348(16) 1 d P A 2
F14B F 0.173(2) 0.2852(18) 0.4281(13) 0.139(11) Uani 0.348(16) 1 d P A 2
B2 B 0.3528(3) 0.3949(3) 0.0891(2) 0.0410(7) Uani 1 1 d . . .
F21 F 0.28763(19) 0.33193(17) 0.10193(16) 0.0670(7) Uani 1 1 d . . .
F22 F 0.4401(2) 0.3829(3) 0.12831(15) 0.0872(11) Uani 1 1 d . . .
F23 F 0.3651(2) 0.3996(3) 0.01891(13) 0.0777(9) Uani 1 1 d . . .
F24 F 0.3169(3) 0.4733(2) 0.1079(2) 0.0989(12) Uani 1 1 d . . .
B3 B 0.5000 0.1277(4) 0.2500 0.0566(17) Uani 1 2 d S . .
F31 F 0.0222(4) 0.3048(3) -0.1912(2) 0.0535(11) Uani 0.50 1 d P . .
F32 F 0.0508(3) 0.4449(3) -0.2064(3) 0.0595(13) Uani 0.50 1 d P . .
F33 F -0.0921(3) 0.3901(4) -0.2506(3) 0.0600(12) Uani 0.50 1 d P . .
F34 F 0.0416(4) 0.3550(4) -0.3002(3) 0.0694(15) Uani 0.50 1 d P . .

loop_
_atom_site_aniso_label
_atom_site_aniso_U_11
_atom_site_aniso_U_22
_atom_site_aniso_U_33
_atom_site_aniso_U_23
_atom_site_aniso_U_13
_atom_site_aniso_U_12
Cr 0.0358(2) 0.0232(2) 0.0235(2) 0.00013(13) 0.00233(15) 0.00006(15)
N1 0.0297(11) 0.0352(12) 0.0318(11) -0.0008(9) -0.0043(9) 0.0018(9)
N2 0.078(2) 0.0283(12) 0.0254(11) -0.0002(9) -0.0057(12) -0.0025(12)
N3 0.0292(11) 0.0298(11) 0.0431(13) 0.0001(9) -0.0041(9) 0.0006(8)
N4 0.0442(13) 0.0261(11) 0.0351(11) -0.0033(9) -0.0035(10) 0.0034(9)
N5 0.0533(15) 0.0273(12) 0.0399(13) 0.0062(10) -0.0079(11) -0.0069(10)
O 0.037(3) 0.0354(19) 0.033(3) -0.0027(15) 0.0035(17) -0.0022(16)
C11 0.0309(13) 0.0444(16) 0.0368(14) -0.0011(12) -0.0063(11) -0.0011(11)
C12 0.0331(16) 0.089(3) 0.056(2) -0.003(2) 0.0080(15) -0.0021(17)
C21 0.065(2) 0.0313(14) 0.0297(14) -0.0034(10) 0.0051(13) -0.0001(13)
C22 0.058(2) 0.057(2) 0.0361(16) -0.0068(14) -0.0066(15) 0.0027(16)
C31 0.0300(13) 0.0339(14) 0.0456(16) 0.0031(11) 0.0001(11) 0.0009(10)
C32 0.0351(15) 0.065(2) 0.0451(18) 0.0059(16) -0.0083(13) -0.0011(15)
C41 0.0392(15) 0.0314(14) 0.0404(14) -0.0034(11) -0.0019(11) 0.0052(11)
C42 0.055(2) 0.0295(15) 0.071(2) 0.0061(15) 0.0104(17) 0.0058(13)
C51 0.0488(17) 0.0298(13) 0.0360(14) 0.0048(11) -0.0089(12) -0.0042(12)
C52 0.062(2) 0.0260(13) 0.0484(18) 0.0029(12) -0.0109(15) -0.0001(13)
B1 0.0387(18) 0.065(3) 0.046(2) 0.0048(18) -0.0054(15) 0.0033(17)
F11A 0.080(3) 0.059(4) 0.044(3) 0.001(3) -0.014(3) 0.020(3)
F12A 0.068(4) 0.081(4) 0.051(2) 0.001(2) 0.010(2) 0.024(3)
F13A 0.048(2) 0.093(4) 0.083(4) -0.001(3) 0.008(2) -0.016(2)
F14A 0.047(2) 0.087(5) 0.0355(17) -0.009(2) -0.0061(13) -0.009(2)
F11B 0.105(8) 0.058(6) 0.040(4) -0.003(4) -0.002(4) 0.005(6)
F12B 0.065(6) 0.21(2) 0.059(6) -0.018(10) -0.003(5) 0.015(11)
F13B 0.179(17) 0.055(6) 0.17(2) 0.026(8) -0.069(15) -0.003(8)
F14B 0.24(3) 0.077(10) 0.070(9) -0.028(7) -0.081(11) 0.066(12)
B2 0.0371(16) 0.0501(19) 0.0349(16) -0.0008(14) 0.0011(13) 0.0002(14)
F21 0.0624(15) 0.0595(15) 0.0812(18) -0.0050(13) 0.0178(13) -0.0178(12)
F22 0.0494(14) 0.153(3) 0.0542(15) 0.0274(17) -0.0116(11) -0.0071(16)
F23 0.0551(14) 0.140(3) 0.0376(12) -0.0024(14) 0.0034(10) -0.0111(16)
F24 0.107(3) 0.0596(17) 0.143(3) -0.0256(19) 0.068(2) -0.0101(16)
B3 0.039(3) 0.031(2) 0.102(6) 0.000 0.019(3) 0.000
F31 0.076(3) 0.0292(18) 0.050(2) 0.0082(16) -0.012(2) -0.0047(19)
F32 0.060(3) 0.0304(19) 0.081(3) 0.0015(19) -0.019(2) -0.0092(17)
F33 0.034(2) 0.092(4) 0.052(3) -0.010(2) -0.0029(17) 0.007(2)
F34 0.069(3) 0.092(4) 0.050(3) 0.003(3) 0.015(2) 0.032(3)

loop_
_atom_type_symbol
_atom_type_description
_atom_type_scat_dispersion_real
_atom_type_scat_dispersion_imag
_atom_type_scat_source
Cr Cr 0.3209 0.6236 'International Tables Vol C Tables 4.2.6.8 and 6.1.1.4'
C C 0.0033 0.0016 'International Tables Vol C Tables 4.2.6.8 and 6.1.1.4'
N N 0.0061 0.0033 'International Tables Vol C Tables 4.2.6.8 and 6.1.1.4'
O O 0.0106 0.0060 'International Tables Vol C Tables 4.2.6.8 and 6.1.1.4'
B B 0.0013 0.0007 'International Tables Vol C Tables 4.2.6.8 and 6.1.1.4'
F F 0.0171 0.0103 'International Tables Vol C Tables 4.2.6.8 and 6.1.1.4'
H H 0.0000 0.0000 'International Tables Vol C Tables 4.2.6.8 and 6.1.1.4'

loop_
_geom_angle_atom_site_label_1
_geom_angle_atom_site_label_2
_geom_angle_atom_site_label_3
_geom_angle
_geom_angle_site_symmetry_1
_geom_angle_site_symmetry_3
_geom_angle_publ_flag
O Cr N5 98.03(16) . . ?
O Cr N3 100.28(14) . . ?
N5 Cr N3 90.59(10) . . ?
O Cr O 19.8(2) . 2 ?
N5 Cr O 99.20(15) . 2 ?
N3 Cr O 80.52(13) . 2 ?
O Cr N1 168.15(14) . . ?
N5 Cr N1 89.44(12) . . ?
N3 Cr N1 88.77(10) . . ?
O Cr N1 166.25(13) 2 . ?
O Cr N4 85.36(15) . . ?
N5 Cr N4 176.08(12) . . ?
N3 Cr N4 90.74(10) . . ?
O Cr N4 84.65(15) 2 . ?
N1 Cr N4 86.90(11) . . ?
O Cr N2 81.25(15) . . ?
N5 Cr N2 88.12(10) . . ?
N3 Cr N2 178.13(12) . . ?
O Cr N2 101.01(15) 2 . ?
N1 Cr N2 89.87(12) . . ?
N4 Cr N2 90.46(10) . . ?
O Cr H1 31.9(19) . . ?
N5 Cr H1 66.2(19) . . ?
N3 Cr H1 98.1(18) . . ?
O Cr H1 37.4(19) 2 . ?
N1 Cr H1 154.6(19) . . ?
N4 Cr H1 117.2(19) . . ?
N2 Cr H1 82.6(18) . . ?
C11 N1 Cr 173.9(3) . . ?
C21 N2 Cr 175.8(3) . . ?
C31 N3 Cr 178.2(3) . . ?
C41 N4 Cr 173.9(3) . . ?
C51 N5 Cr 170.6(3) . . ?
O O Cr 88.0(9) 2 . ?
O O Cr 72.2(9) 2 2 ?
Cr O Cr 147.5(2) . 2 ?
O O H1 91(3) 2 . ?
Cr O H1 76(5) . . ?
Cr O H1 79(4) 2 . ?
N1 C11 C12 178.7(4) . . ?
C11 C12 H12A 109.5 . . ?
C11 C12 H12B 109.5 . . ?
H12A C12 H12B 109.5 . . ?
C11 C12 H12C 109.5 . . ?
H12A C12 H12C 109.5 . . ?
H12B C12 H12C 109.5 . . ?
N2 C21 C22 179.5(4) . . ?
C21 C22 H22A 109.5 . . ?
C21 C22 H22B 109.5 . . ?
H22A C22 H22B 109.5 . . ?
C21 C22 H22C 109.5 . . ?
H22A C22 H22C 109.5 . . ?
H22B C22 H22C 109.5 . . ?
N3 C31 C32 179.2(4) . . ?
C31 C32 H32A 109.5 . . ?
C31 C32 H32B 109.5 . . ?
H32A C32 H32B 109.5 . . ?
C31 C32 H32C 109.5 . . ?
H32A C32 H32C 109.5 . . ?
H32B C32 H32C 109.5 . . ?
N4 C41 C42 179.1(4) . . ?
C41 C42 H42A 109.5 . . ?
C41 C42 H42B 109.5 . . ?
H42A C42 H42B 109.5 . . ?
C41 C42 H42C 109.5 . . ?
H42A C42 H42C 109.5 . . ?
H42B C42 H42C 109.5 . . ?
N5 C51 C52 178.4(4) . . ?
C51 C52 H52A 109.5 . . ?
C51 C52 H52B 109.5 . . ?
H52A C52 H52B 109.5 . . ?
C51 C52 H52C 109.5 . . ?
H52A C52 H52C 109.5 . . ?
H52B C52 H52C 109.5 . . ?
F11B B1 F14B 123.8(13) . . ?
F11B B1 F12A 104.9(7) . . ?
F14B B1 F12A 116.2(14) . . ?
F11B B1 F13A 85.8(8) . . ?
F14B B1 F13A 112.5(15) . . ?
F12A B1 F13A 109.4(5) . . ?
F11B B1 F11A 130.5(8) . . ?
F14B B1 F11A 8.9(16) . . ?
F12A B1 F11A 115.3(6) . . ?
F13A B1 F11A 105.6(5) . . ?
F11B B1 F13B 116.1(8) . . ?
F14B B1 F13B 113.9(13) . . ?
F12A B1 F13B 68.3(11) . . ?
F13A B1 F13B 46.4(12) . . ?
F11A B1 F13B 105.1(7) . . ?
F11B B1 F14A 27.2(6) . . ?
F14B B1 F14A 99.1(12) . . ?
F12A B1 F14A 112.0(5) . . ?
F13A B1 F14A 107.0(4) . . ?
F11A B1 F14A 107.0(6) . . ?
F13B B1 F14A 143.3(8) . . ?
F11B B1 F12B 108.9(10) . . ?
F14B B1 F12B 88.8(18) . . ?
F12A B1 F12B 33.7(10) . . ?
F13A B1 F12B 141.9(11) . . ?
F11A B1 F12B 91.4(11) . . ?
F13B B1 F12B 96.7(12) . . ?
F14A B1 F12B 99.8(7) . . ?
F22 B2 F23 109.3(3) . . ?
F22 B2 F21 111.8(3) . . ?
F23 B2 F21 112.1(3) . . ?
F22 B2 F24 107.9(4) . . ?
F23 B2 F24 107.5(4) . . ?
F21 B2 F24 108.0(3) . . ?
F34 B3 F34 154.4(8) 8_556 7 ?
F34 B3 F33 59.2(4) 8_556 7 ?
F34 B3 F33 127.2(3) 7 7 ?
F34 B3 F33 127.2(3) 8_556 8_556 ?
F34 B3 F33 59.2(4) 7 8_556 ?
F33 B3 F33 155.8(7) 7 8_556 ?
F34 B3 F32 111.1(5) 8_556 8_556 ?
F34 B3 F32 88.2(4) 7 8_556 ?
F33 B3 F32 56.7(3) 7 8_556 ?
F33 B3 F32 103.8(4) 8_556 8_556 ?
F34 B3 F32 88.2(4) 8_556 7 ?
F34 B3 F32 111.1(5) 7 7 ?
F33 B3 F32 103.8(4) 7 7 ?
F33 B3 F32 56.7(3) 8_556 7 ?
F32 B3 F32 84.6(4) 8_556 7 ?
F34 B3 F31 110.7(5) 8_556 8_556 ?
F34 B3 F31 49.0(4) 7 8_556 ?
F33 B3 F31 91.6(3) 7 8_556 ?
F33 B3 F31 104.9(4) 8_556 8_556 ?
F32 B3 F31 93.8(2) 8_556 8_556 ?
F32 B3 F31 160.1(3) 7 8_556 ?
F34 B3 F31 49.0(4) 8_556 7 ?
F34 B3 F31 110.7(5) 7 7 ?
F33 B3 F31 104.9(4) 7 7 ?
F33 B3 F31 91.6(3) 8_556 7 ?
F32 B3 F31 160.1(3) 8_556 7 ?
F32 B3 F31 93.8(2) 7 7 ?
F31 B3 F31 94.2(4) 8_556 7 ?
F34 F31 B3 50.9(3) 2_554 7 ?
F33 F32 B3 54.0(3) 2_554 7 ?
F34 F33 B3 56.3(3) 2_554 7 ?
F34 F33 F32 120.0(5) 2_554 2_554 ?
B3 F33 F32 69.4(4) 7 2_554 ?
F31 F34 B3 80.0(5) 2_554 7 ?
F31 F34 F33 137.5(6) 2_554 2_554 ?
B3 F34 F33 64.5(4) 7 2_554 ?

loop_
_geom_bond_atom_site_label_1
_geom_bond_atom_site_label_2
_geom_bond_distance
_geom_bond_site_symmetry_2
_geom_bond_publ_flag
Cr O 1.904(5) . ?
Cr N5 1.994(3) . ?
Cr N3 1.995(3) . ?
Cr O 1.998(5) 2 ?
Cr N1 2.002(3) . ?
Cr N4 2.009(3) . ?
Cr N2 2.011(3) . ?
Cr H1 1.94(8) . ?
N1 C11 1.123(4) . ?
N2 C21 1.123(4) . ?
N3 C31 1.126(4) . ?
N4 C41 1.123(4) . ?
N5 C51 1.129(4) . ?
O O 0.676(7) 2 ?
O Cr 1.998(5) 2 ?
O H1 1.06(6) . ?
C11 C12 1.451(5) . ?
C12 H12A 0.9600 . ?
C12 H12B 0.9600 . ?
C12 H12C 0.9600 . ?
C21 C22 1.445(5) . ?
C22 H22A 0.9600 . ?
C22 H22B 0.9600 . ?
C22 H22C 0.9600 . ?
C31 C32 1.445(5) . ?
C32 H32A 0.9600 . ?
C32 H32B 0.9600 . ?
C32 H32C 0.9600 . ?
C41 C42 1.439(5) . ?
C42 H42A 0.9600 . ?
C42 H42B 0.9600 . ?
C42 H42C 0.9600 . ?
C51 C52 1.449(4) . ?
C52 H52A 0.9600 . ?
C52 H52B 0.9600 . ?
C52 H52C 0.9600 . ?
B1 F11B 1.219(12) . ?
B1 F14B 1.26(3) . ?
B1 F12A 1.345(8) . ?
B1 F13A 1.382(7) . ?
B1 F11A 1.382(11) . ?
B1 F13B 1.418(14) . ?
B1 F14A 1.451(7) . ?
B1 F12B 1.474(17) . ?
B2 F22 1.355(4) . ?
B2 F23 1.368(4) . ?
B2 F21 1.371(5) . ?
B2 F24 1.373(5) . ?
B3 F34 1.207(5) 8_556 ?
B3 F34 1.207(5) 7 ?
B3 F33 1.308(5) 7 ?
B3 F33 1.308(5) 8_556 ?
B3 F32 1.514(6) 8_556 ?
B3 F32 1.514(6) 7 ?
B3 F31 1.531(5) 8_556 ?
B3 F31 1.531(5) 7 ?
F31 F34 1.173(8) 2_554 ?
F31 B3 1.531(5) 7 ?
F32 F33 1.352(7) 2_554 ?
F32 B3 1.514(6) 7 ?
F33 F34 1.245(8) 2_554 ?
F33 B3 1.308(5) 7 ?
F33 F32 1.352(7) 2_554 ?
F34 F31 1.174(8) 2_554 ?
F34 B3 1.207(5) 7 ?
F34 F33 1.245(8) 2_554 ?

loop_
_geom_torsion_atom_site_label_1
_geom_torsion_atom_site_label_2
_geom_torsion_atom_site_label_3
_geom_torsion_atom_site_label_4
_geom_torsion
_geom_torsion_site_symmetry_1
_geom_torsion_site_symmetry_2
_geom_torsion_site_symmetry_3
_geom_torsion_site_symmetry_4
_geom_torsion_publ_flag
O Cr N1 C11 -77(2) . . . . ?
N5 Cr N1 C11 153(2) . . . . ?
N3 Cr N1 C11 63(2) . . . . ?
O Cr N1 C11 24(3) 2 . . . ?
N4 Cr N1 C11 -28(2) . . . . ?
N2 Cr N1 C11 -118(2) . . . . ?
O Cr N2 C21 99(5) . . . . ?
N5 Cr N2 C21 1(5) . . . . ?
N3 Cr N2 C21 -45(7) . . . . ?
O Cr N2 C21 100(5) 2 . . . ?
N1 Cr N2 C21 -88(5) . . . . ?
N4 Cr N2 C21 -175(5) . . . . ?
O Cr N3 C31 120(9) . . . . ?
N5 Cr N3 C31 -142(9) . . . . ?
O Cr N3 C31 119(9) 2 . . . ?
N1 Cr N3 C31 -53(9) . . . . ?
N4 Cr N3 C31 34(9) . . . . ?
N2 Cr N3 C31 -96(9) . . . . ?
O Cr N4 C41 3(2) . . . . ?
N5 Cr N4 C41 -147(2) . . . . ?
N3 Cr N4 C41 103(2) . . . . ?
O Cr N4 C41 22(2) 2 . . . ?
N1 Cr N4 C41 -168(2) . . . . ?
N2 Cr N4 C41 -79(2) . . . . ?
O Cr N5 C51 -154.0(16) . . . . ?
N3 Cr N5 C51 105.5(16) . . . . ?
O Cr N5 C51 -174.0(16) 2 . . . ?
N1 Cr N5 C51 16.7(16) . . . . ?
N4 Cr N5 C51 -4(3) . . . . ?
N2 Cr N5 C51 -73.2(16) . . . . ?
N5 Cr O O -94.9(2) . . . 2 ?
N3 Cr O O -2.8(2) . . . 2 ?
N1 Cr O O 136.5(7) . . . 2 ?
N4 Cr O O 87.1(2) . . . 2 ?
N2 Cr O O 178.3(2) . . . 2 ?
N5 Cr O Cr -43.4(4) . . . 2 ?
N3 Cr O Cr 48.7(4) . . . 2 ?
O Cr O Cr 51.5(4) 2 . . 2 ?
N1 Cr O Cr -172.1(4) . . . 2 ?
N4 Cr O Cr 138.6(4) . . . 2 ?
N2 Cr O Cr -130.2(4) . . . 2 ?
Cr N1 C11 C12 -29(20) . . . . ?
Cr N2 C21 C22 85(46) . . . . ?
Cr N3 C31 C32 82(34) . . . . ?
Cr N4 C41 C42 65(26) . . . . ?
Cr N5 C51 C52 -33(15) . . . . ?
